data_1540571
loop_
_publ_author_name
'Druzhinin, Sergey I.'
'Galievsky, Victor A.'
'Demeter, Attila'
'Kovalenko, Sergey A.'
'Senyushkina, Tamara'
'Dubbaka, Srinivas R.'
'Knochel, Paul'
'Mayer, Peter'
'Grosse, Christian'
'Stalke, Dietmar'
'Zachariasse, Klaas A.'

_publ_section_title
;
 Two-State Intramolecular Charge Transfer (ICT) with
 3,5-Dimethyl-4-(dimethylamino)benzonitrile (MMD) and Its Meta-Isomer
 mMMD. Ground State Amino Twist Not Essential for ICT.
;
_journal_issue 49
_journal_name_full 'The journal of physical chemistry. A'
_journal_page_first 11820
_journal_page_last 11836
_journal_paper_doi 10.1021/acs.jpca.5b09368
_journal_volume 119
_journal_year 2015
_chemical_formula_moiety 'C11 H14 N2'
_chemical_formula_sum 'C11 H14 N2'
_chemical_formula_weight 174.242
_space_group_IT_number 62
_symmetry_cell_setting orthorhombic
_symmetry_Int_Tables_number 62
_symmetry_space_group_name_Hall '-P 2ac 2n'
_symmetry_space_group_name_H-M 'P n m a'
_atom_sites_solution_hydrogens geom
_atom_sites_solution_primary direct
_atom_sites_solution_secondary difmap
_audit_block_code C11H14N2_mn265_zachariasse
_audit_creation_date 18-Jul-08
_audit_creation_method 'form98_non/compatible with shelxl97-2'
_audit_update_record 18-Jul-08
_cell_angle_alpha 90.00
_cell_angle_beta 90.00
_cell_angle_gamma 90.00
_cell_formula_units_Z 4
_cell_length_a 8.9170(4)
_cell_length_b 7.6126(3)
_cell_length_c 15.0884(6)
_cell_measurement_reflns_used 7754
_cell_measurement_temperature 200(2)
_cell_measurement_theta_max 27.485
_cell_measurement_theta_min 3.134
_cell_volume 1024.22(7)
_computing_cell_refinement 'HKL Scalepack (Otwinowski & Minor 1997)'
_computing_data_collection 'Collect (Bruker AXS BV, 1997-2004)'
_computing_data_reduction 'HKL Denzo and Scalepack (Otwinowski & Minor 1997)'
_computing_structure_refinement 'SHELXL-97 (G. M. Sheldrick. University of G\"ottingen, 97-2 version)'
_computing_structure_solution
;
A. Altomare, M. C. Burla, M. Camalli, G. L. Cascarano, C. Giacovazzo, A.
Guagliardi, A. G. G. Moliterni, G. Polidori, R. Spagna: SIR97: a new tool for
crystal structure determination and refinement; J. Appl. Crystallogr. 1999,
32, 115-119.
;
_diffrn_ambient_temperature 200(2)
_diffrn_detector_area_resol_mean 9
_diffrn_measured_fraction_theta_full 0.991
_diffrn_measured_fraction_theta_max 0.991
_diffrn_measurement_device '95mm CCD camera on \k-goniostat'
_diffrn_measurement_device_type KappaCCD
_diffrn_measurement_method 'CCD, rotation images, thick slices, phi/omega-scan'
_diffrn_orient_matrix_type 'by Bruker AXS Collect from scalepack cell'
_diffrn_orient_matrix_UB_11 -0.0511404
_diffrn_orient_matrix_UB_12 0.0317310
_diffrn_orient_matrix_UB_13 -0.0580957
_diffrn_orient_matrix_UB_21 -0.1072521
_diffrn_orient_matrix_UB_22 0.0375169
_diffrn_orient_matrix_UB_23 0.0311896
_diffrn_orient_matrix_UB_31 0.0560126
_diffrn_orient_matrix_UB_32 0.1008078
_diffrn_orient_matrix_UB_33 0.0066791
_diffrn_radiation_collimation 0.20
_diffrn_radiation_monochromator 'MONTEL, graded multilayered X-ray optics'
_diffrn_radiation_source 'rotating anode'
_diffrn_radiation_type MoK\a
_diffrn_radiation_wavelength 0.71073
_diffrn_reflns_av_R_equivalents 0.0256
_diffrn_reflns_av_sigmaI/netI 0.0166
_diffrn_reflns_limit_h_max 10
_diffrn_reflns_limit_h_min -10
_diffrn_reflns_limit_k_max 9
_diffrn_reflns_limit_k_min -9
_diffrn_reflns_limit_l_max 18
_diffrn_reflns_limit_l_min -18
_diffrn_reflns_number 6109
_diffrn_reflns_theta_full 25.23
_diffrn_reflns_theta_max 25.23
_diffrn_reflns_theta_min 3.54
_diffrn_source_current 55.00
_diffrn_source_power 3.025
_diffrn_source_type 'FR 591 generator'
_diffrn_source_voltage 55.00
_exptl_absorpt_coefficient_mu 0.068
_exptl_absorpt_correction_type none
_exptl_crystal_colour colourless
_exptl_crystal_density_diffrn 1.12999(8)
_exptl_crystal_density_method 'not measured'
_exptl_crystal_description platelet
_exptl_crystal_F_000 376
_exptl_crystal_size_max 0.30
_exptl_crystal_size_mid 0.13
_exptl_crystal_size_min 0.07
_refine_diff_density_max 0.254
_refine_diff_density_min -0.225
_refine_diff_density_rms 0.034
_refine_ls_extinction_coef 0.04(2)
_refine_ls_extinction_method SHELXL
_refine_ls_goodness_of_fit_ref 1.071
_refine_ls_hydrogen_treatment constr
_refine_ls_matrix_type full
_refine_ls_number_parameters 80
_refine_ls_number_reflns 992
_refine_ls_number_restraints 0
_refine_ls_restrained_S_all 1.071
_refine_ls_R_factor_all 0.0770
_refine_ls_R_factor_gt 0.0641
_refine_ls_shift/su_max 0.000
_refine_ls_shift/su_mean 0.000
_refine_ls_structure_factor_coef Fsqd
_refine_ls_weighting_details 'calc w=1/[\s^2^(Fo^2^)+(0.0730P)^2^+0.4534P] where P=(Fo^2^+2Fc^2^)/3'
_refine_ls_weighting_scheme calc
_refine_ls_wR_factor_gt 0.1708
_refine_ls_wR_factor_ref 0.1785
_reflns_number_gt 782
_reflns_number_total 992
_reflns_threshold_expression >2sigma(I)
_cod_data_source_file jp5b09368_si_001.cif
_cod_data_source_block mn265
_cod_depositor_comments 'Adding full bibliography for 1540571--1540573.cif.'
_cod_database_code 1540571

loop_
_symmetry_equiv_pos_as_xyz
'x, y, z'
'-x+1/2, -y, z+1/2'
'x+1/2, -y+1/2, -z+1/2'
'-x, y+1/2, -z'
'-x, -y, -z'
'x-1/2, y, -z-1/2'
'-x-1/2, y-1/2, z-1/2'
'x, -y-1/2, z'

loop_
_atom_site_label
_atom_site_type_symbol
_atom_site_fract_x
_atom_site_fract_y
_atom_site_fract_z
_atom_site_U_iso_or_equiv
_atom_site_adp_type
_atom_site_occupancy
_atom_site_symmetry_multiplicity
_atom_site_calc_flag
_atom_site_refinement_flags
N7 N 0.8098(3) 0.2500 0.16068(15) 0.0635(8) Uani 1 2 d S
N9 N 0.4309(4) 0.2500 -0.1578(2) 0.0958(12) Uani 1 2 d S
C3 C 0.8175(3) 0.2500 0.06571(16) 0.0452(7) Uani 1 2 d S
C2 C 0.6793(3) 0.2500 0.02112(15) 0.0419(7) Uani 1 2 d S
C1 C 0.6802(3) 0.2500 -0.07183(16) 0.0478(7) Uani 1 2 d S
C6 C 0.8138(4) 0.2500 -0.11922(19) 0.0638(9) Uani 1 2 d S
H6 H 0.8131 0.2500 -0.1822 0.077 Uiso 1 2 calc SR
C5 C 0.9463(3) 0.2500 -0.0737(2) 0.0689(10) Uani 1 2 d S
H5 H 1.0378 0.2500 -0.1059 0.083 Uiso 1 2 calc SR
C4 C 0.9515(3) 0.2500 0.0181(2) 0.0572(8) Uani 1 2 d S
C13 C 0.5344(3) 0.2500 0.07080(18) 0.0604(8) Uani 1 2 d S
H13A H 0.5073 0.3709 0.0863 0.091 Uiso 0.50 1 calc PR
H13B H 0.5453 0.1803 0.1250 0.091 Uiso 0.50 1 calc PR
H13C H 0.4556 0.1988 0.0336 0.091 Uiso 0.50 1 calc PR
C8 C 0.5403(4) 0.2500 -0.11888(19) 0.0651(9) Uani 1 2 d S
C12 C 1.1034(3) 0.2500 0.0633(3) 0.0870(12) Uani 1 2 d S
H12A H 1.1782 0.3021 0.0236 0.131 Uiso 0.50 1 calc PR
H12B H 1.1324 0.1290 0.0774 0.131 Uiso 0.50 1 calc PR
H12C H 1.0978 0.3189 0.1180 0.131 Uiso 0.50 1 calc PR
C10 C 0.8443(3) 0.0914(3) 0.20650(14) 0.0846(9) Uani 1 1 d .
H10A H 0.9534 0.0764 0.2092 0.127 Uiso 1 1 calc R
H10B H 0.7996 -0.0083 0.1750 0.127 Uiso 1 1 calc R
H10C H 0.8037 0.0970 0.2668 0.127 Uiso 1 1 calc R

loop_
_atom_site_aniso_label
_atom_site_aniso_U_11
_atom_site_aniso_U_22
_atom_site_aniso_U_33
_atom_site_aniso_U_23
_atom_site_aniso_U_13
_atom_site_aniso_U_12
N7 0.0892(19) 0.0548(15) 0.0465(13) 0.000 -0.0218(11) 0.000
N9 0.111(2) 0.088(2) 0.089(2) 0.000 -0.0558(19) 0.000
C3 0.0465(14) 0.0431(14) 0.0460(14) 0.000 -0.0062(10) 0.000
C2 0.0440(14) 0.0439(14) 0.0377(13) 0.000 -0.0002(9) 0.000
C1 0.0586(16) 0.0459(14) 0.0388(13) 0.000 -0.0043(11) 0.000
C6 0.096(2) 0.0529(17) 0.0430(15) 0.000 0.0200(15) 0.000
C5 0.0606(19) 0.0607(18) 0.085(2) 0.000 0.0326(17) 0.000
C4 0.0442(16) 0.0453(15) 0.082(2) 0.000 0.0008(13) 0.000
C13 0.0462(15) 0.082(2) 0.0528(16) 0.000 0.0053(12) 0.000
C8 0.088(2) 0.0565(17) 0.0504(16) 0.000 -0.0225(16) 0.000
C12 0.0423(17) 0.072(2) 0.147(3) 0.000 -0.0107(19) 0.000
C10 0.137(2) 0.0631(15) 0.0537(13) 0.0047(10) -0.0068(13) 0.0076(14)

loop_
_atom_type_symbol
_atom_type_description
_atom_type_scat_dispersion_real
_atom_type_scat_dispersion_imag
_atom_type_scat_source
C C 0.0033 0.0016 'International Tables Vol C Tables 4.2.6.8 and 6.1.1.4'
H H 0.0000 0.0000 'International Tables Vol C Tables 4.2.6.8 and 6.1.1.4'
N N 0.0061 0.0033 'International Tables Vol C Tables 4.2.6.8 and 6.1.1.4'

loop_
_exptl_crystal_face_index_h
_exptl_crystal_face_index_k
_exptl_crystal_face_index_l
_exptl_crystal_face_perp_dist
0 0 1 0.001000
0 0 -1 0.070000
8 -1 0 0.078000
-1 0 0 0.050000
1 5 0 0.120000
-1 -6 0 0.181000
-4 -3 0 0.074000
-4 -1 0 0.043000
1 0 -3 0.082000
1 3 -7 0.111000

loop_
_geom_angle_atom_site_label_1
_geom_angle_atom_site_label_2
_geom_angle_atom_site_label_3
_geom_angle
_geom_angle_site_symmetry_1
_geom_angle_site_symmetry_3
C10 N7 C10 115.9(2) . 8_565
C10 N7 C3 118.31(14) . .
C10 N7 C3 118.31(14) 8_565 .
C4 C3 C2 120.4(2) . .
C4 C3 N7 123.8(2) . .
C2 C3 N7 115.9(2) . .
C1 C2 C3 118.3(2) . .
C1 C2 C13 120.4(2) . .
C3 C2 C13 121.2(2) . .
C6 C1 C2 121.3(2) . .
C6 C1 C8 119.4(2) . .
C2 C1 C8 119.3(2) . .
C5 C6 C1 118.8(3) . .
C5 C6 H6 120.6 . .
C1 C6 H6 120.6 . .
C6 C5 C4 122.1(3) . .
C6 C5 H5 118.9 . .
C4 C5 H5 118.9 . .
C5 C4 C3 119.1(3) . .
C5 C4 C12 118.6(3) . .
C3 C4 C12 122.3(3) . .
C2 C13 H13A 109.5 . .
C2 C13 H13B 109.5 . .
H13A C13 H13B 109.5 . .
C2 C13 H13C 109.5 . .
H13A C13 H13C 109.5 . .
H13B C13 H13C 109.5 . .
N9 C8 C1 178.6(4) . .
C4 C12 H12A 109.5 . .
C4 C12 H12B 109.5 . .
H12A C12 H12B 109.5 . .
C4 C12 H12C 109.5 . .
H12A C12 H12C 109.5 . .
H12B C12 H12C 109.5 . .
N7 C10 H10A 109.5 . .
N7 C10 H10B 109.5 . .
H10A C10 H10B 109.5 . .
N7 C10 H10C 109.5 . .
H10A C10 H10C 109.5 . .
H10B C10 H10C 109.5 . .

loop_
_geom_bond_atom_site_label_1
_geom_bond_atom_site_label_2
_geom_bond_distance
_geom_bond_site_symmetry_2
N7 C10 1.425(2) .
N7 C10 1.425(2) 8_565
N7 C3 1.435(3) .
N9 C8 1.139(4) .
C3 C4 1.394(4) .
C3 C2 1.404(3) .
C2 C1 1.402(3) .
C2 C13 1.494(3) .
C1 C6 1.390(4) .
C1 C8 1.435(4) .
C6 C5 1.367(4) .
C6 H6 0.9500 .
C5 C4 1.386(5) .
C5 H5 0.9500 .
C4 C12 1.516(4) .
C13 H13A 0.9800 .
C13 H13B 0.9800 .
C13 H13C 0.9800 .
C12 H12A 0.9800 .
C12 H12B 0.9800 .
C12 H12C 0.9800 .
C10 H10A 0.9800 .
C10 H10B 0.9800 .
C10 H10C 0.9800 .

loop_
_geom_torsion_atom_site_label_1
_geom_torsion_atom_site_label_2
_geom_torsion_atom_site_label_3
_geom_torsion_atom_site_label_4
_geom_torsion
_geom_torsion_site_symmetry_1
C10 N7 C3 C4 -74.3(2) .
C10 N7 C3 C4 74.3(2) 8_565
C10 N7 C3 C2 105.7(2) .
C10 N7 C3 C2 -105.7(2) 8_565
C4 C3 C2 C1 0.0 .
N7 C3 C2 C1 180.0 .
C4 C3 C2 C13 180.0 .
N7 C3 C2 C13 0.0 .
C3 C2 C1 C6 0.0 .
C13 C2 C1 C6 180.0 .
C3 C2 C1 C8 180.0 .
C13 C2 C1 C8 0.0 .
C2 C1 C6 C5 0.0 .
C8 C1 C6 C5 180.0 .
C1 C6 C5 C4 0.0 .
C6 C5 C4 C3 0.0 .
C6 C5 C4 C12 180.0 .
C2 C3 C4 C5 0.0 .
N7 C3 C4 C5 180.0 .
C2 C3 C4 C12 180.0 .
N7 C3 C4 C12 0.0 .

loop_
_reflns_scale_group_code
_reflns_scale_meas_F
1 1.0
